data_1502717
loop_
_publ_author_name
'Hirva, Pipsa'
'Nielsen, Anne'
'Bond, Andrew D.'
'McKenzie, Christine J.'

_publ_section_title
;
 Potential cross-linking transition metal complexes (M = Ni, Cu, Zn) in
 the ligand-modified LNA duplexes.
;
_journal_issue 36
_journal_name_full 'The journal of physical chemistry. B'
_journal_page_first 11942
_journal_page_last 11948
_journal_paper_doi 10.1021/jp105528y
_journal_volume 114
_journal_year 2010
_chemical_formula_moiety
;
 C32 H38 Cl2 Cu2 N6 O4 2+, 2(Cl O4 -), C H4 O
;
_chemical_formula_sum 'C33 H42 Cl4 Cu2 N6 O13'
_chemical_formula_weight 999.61
_space_group_IT_number 14
_symmetry_cell_setting monoclinic
_symmetry_space_group_name_Hall '-P 2ybc'
_symmetry_space_group_name_H-M 'P 1 21/c 1'
_atom_sites_solution_hydrogens geom
_atom_sites_solution_primary direct
_atom_sites_solution_secondary difmap
_audit_creation_method SHELXL-97
_cell_angle_alpha 90.00
_cell_angle_beta 93.901(1)
_cell_angle_gamma 90.00
_cell_formula_units_Z 4
_cell_length_a 7.9762(3)
_cell_length_b 19.5479(7)
_cell_length_c 26.4798(9)
_cell_measurement_reflns_used 6603
_cell_measurement_temperature 180(2)
_cell_measurement_theta_max 23.88
_cell_measurement_theta_min 2.22
_cell_volume 4119.1(3)
_computing_cell_refinement 'SAINT v.7.06a (Bruker, 2003)'
_computing_data_collection 'APEX2 v.1.0-22 (Bruker-Nonius, 2004)'
_computing_data_reduction 'SAINT v.7.06a'
_computing_molecular_graphics 'SHELXTL v.6.10'
_computing_publication_material 'SHELXTL v.6.10'
_computing_structure_refinement 'SHELXTL v.6.10'
_computing_structure_solution 'SHELXTL v.6.10'
_diffrn_ambient_temperature 180(2)
_diffrn_measured_fraction_theta_full 0.990
_diffrn_measured_fraction_theta_max 0.990
_diffrn_measurement_device_type 'Bruker-Nonius X8APEX-II CCD'
_diffrn_measurement_method 'thin-slice \w and \f scans'
_diffrn_radiation_monochromator graphite
_diffrn_radiation_source 'fine-focus sealed tube'
_diffrn_radiation_type MoK\a
_diffrn_radiation_wavelength 0.71073
_diffrn_reflns_av_R_equivalents 0.0731
_diffrn_reflns_av_sigmaI/netI 0.0707
_diffrn_reflns_limit_h_max 7
_diffrn_reflns_limit_h_min -9
_diffrn_reflns_limit_k_max 24
_diffrn_reflns_limit_k_min -24
_diffrn_reflns_limit_l_max 33
_diffrn_reflns_limit_l_min -33
_diffrn_reflns_number 56788
_diffrn_reflns_theta_full 26.50
_diffrn_reflns_theta_max 26.50
_diffrn_reflns_theta_min 3.57
_diffrn_standards_number 0
_exptl_absorpt_coefficient_mu 1.361
_exptl_absorpt_correction_T_max 0.899
_exptl_absorpt_correction_T_min 0.813
_exptl_absorpt_correction_type multi-scan
_exptl_absorpt_process_details
;
 SADABS v.2.10 (Sheldrick, 2003)
 Ratio of minimum to maximum apparent transmission:  0.903936
;
_exptl_crystal_colour blue
_exptl_crystal_density_diffrn 1.612
_exptl_crystal_density_method 'not measured'
_exptl_crystal_description lath
_exptl_crystal_F_000 2048
_exptl_crystal_size_max 0.35
_exptl_crystal_size_mid 0.10
_exptl_crystal_size_min 0.08
_refine_diff_density_max 0.781
_refine_diff_density_min -0.603
_refine_diff_density_rms 0.086
_refine_ls_extinction_method none
_refine_ls_goodness_of_fit_ref 1.020
_refine_ls_hydrogen_treatment constr
_refine_ls_matrix_type full
_refine_ls_number_parameters 560
_refine_ls_number_reflns 8431
_refine_ls_number_restraints 30
_refine_ls_restrained_S_all 1.049
_refine_ls_R_factor_all 0.0897
_refine_ls_R_factor_gt 0.0438
_refine_ls_shift/su_max 0.001
_refine_ls_shift/su_mean 0.000
_refine_ls_structure_factor_coef Fsqd
_refine_ls_weighting_details 'calc w=1/[\s^2^(Fo^2^)+(0.0416P)^2^+4.5213P] where P=(Fo^2^+2Fc^2^)/3'
_refine_ls_weighting_scheme calc
_refine_ls_wR_factor_gt 0.0923
_refine_ls_wR_factor_ref 0.1065
_reflns_number_gt 5420
_reflns_number_total 8431
_reflns_threshold_expression I>2\s(I)
_cod_data_source_file jp105528y_si_002.cif
_cod_data_source_block 3
_cod_original_sg_symbol_H-M 'P 21/c'
_cod_database_code 1502717

loop_
_symmetry_equiv_pos_as_xyz
'x, y, z'
'-x, y+1/2, -z+1/2'
'-x, -y, -z'
'x, -y-1/2, z-1/2'

loop_
_atom_site_label
_atom_site_type_symbol
_atom_site_fract_x
_atom_site_fract_y
_atom_site_fract_z
_atom_site_U_iso_or_equiv
_atom_site_adp_type
_atom_site_occupancy
_atom_site_symmetry_multiplicity
_atom_site_calc_flag
_atom_site_refinement_flags
_atom_site_disorder_assembly
_atom_site_disorder_group
Cu1 Cu 0.40788(5) 0.24083(2) 0.093470(16) 0.02097(13) Uani 1 1 d . . .
Cu2 Cu 0.53227(5) 0.30320(2) 0.224862(16) 0.02034(12) Uani 1 1 d . . .
Cl1 Cl 0.29721(12) 0.20687(5) 0.16580(3) 0.0262(2) Uani 1 1 d . . .
Cl2 Cl 0.63972(11) 0.33412(5) 0.15176(3) 0.0255(2) Uani 1 1 d . . .
O1 O 0.2540(3) 0.15134(14) 0.04269(9) 0.0294(6) Uani 1 1 d . . .
O2 O 0.3779(4) 0.06244(15) 0.00687(12) 0.0460(8) Uani 1 1 d . . .
O3 O 0.6773(3) 0.39500(13) 0.27225(9) 0.0259(6) Uani 1 1 d . . .
O4 O 0.5926(4) 0.48736(15) 0.31276(12) 0.0528(9) Uani 1 1 d . . .
N1 N 0.5985(4) 0.17520(16) 0.09559(11) 0.0227(7) Uani 1 1 d . . .
N2 N 0.5116(4) 0.27480(16) 0.02979(10) 0.0219(7) Uani 1 1 d . . .
N3 N 0.2502(4) 0.31763(15) 0.07726(11) 0.0214(7) Uani 1 1 d . . .
N4 N 0.6903(4) 0.22674(16) 0.24056(11) 0.0222(7) Uani 1 1 d . . .
N5 N 0.4311(4) 0.27182(15) 0.29003(11) 0.0208(7) Uani 1 1 d . . .
N6 N 0.3335(4) 0.36420(15) 0.22035(11) 0.0218(7) Uani 1 1 d . . .
C1 C 0.6148(5) 0.1174(2) 0.12321(15) 0.0317(10) Uani 1 1 d . . .
H1A H 0.5292 0.1058 0.1450 0.038 Uiso 1 1 calc R . .
C2 C 0.7503(6) 0.0745(2) 0.12110(18) 0.0451(12) Uani 1 1 d . . .
H2A H 0.7577 0.0337 0.1407 0.054 Uiso 1 1 calc R . .
C3 C 0.8758(6) 0.0918(3) 0.0899(2) 0.0555(14) Uani 1 1 d . . .
H3A H 0.9723 0.0636 0.0885 0.067 Uiso 1 1 calc R . .
C4 C 0.8600(5) 0.1505(3) 0.06097(18) 0.0443(12) Uani 1 1 d . . .
H4A H 0.9451 0.1628 0.0393 0.053 Uiso 1 1 calc R . .
C5 C 0.7190(5) 0.1912(2) 0.06380(14) 0.0279(9) Uani 1 1 d . . .
C6 C 0.6922(4) 0.2558(2) 0.03447(14) 0.0279(9) Uani 1 1 d . . .
H6A H 0.7577 0.2931 0.0517 0.034 Uiso 1 1 calc R . .
H6B H 0.7333 0.2499 0.0003 0.034 Uiso 1 1 calc R . .
C7 C 0.4839(5) 0.3503(2) 0.02953(14) 0.0259(9) Uani 1 1 d . . .
H7A H 0.4941 0.3687 -0.0050 0.031 Uiso 1 1 calc R . .
H7B H 0.5696 0.3728 0.0527 0.031 Uiso 1 1 calc R . .
C8 C 0.3108(5) 0.3647(2) 0.04642(13) 0.0239(9) Uani 1 1 d . . .
C9 C 0.2224(5) 0.4239(2) 0.03286(15) 0.0316(10) Uani 1 1 d . . .
H9A H 0.2679 0.4567 0.0111 0.038 Uiso 1 1 calc R . .
C10 C 0.0674(5) 0.4338(2) 0.05161(15) 0.0332(10) Uani 1 1 d . . .
H10A H 0.0053 0.4743 0.0435 0.040 Uiso 1 1 calc R . .
C11 C 0.0030(5) 0.3848(2) 0.08224(14) 0.0275(9) Uani 1 1 d . . .
H11A H -0.1050 0.3906 0.0947 0.033 Uiso 1 1 calc R . .
C12 C 0.0964(5) 0.3276(2) 0.09452(14) 0.0261(9) Uani 1 1 d . . .
H12A H 0.0518 0.2940 0.1158 0.031 Uiso 1 1 calc R . .
C13 C 0.4252(5) 0.2463(2) -0.01825(13) 0.0285(9) Uani 1 1 d . . .
H13A H 0.3049 0.2591 -0.0192 0.034 Uiso 1 1 calc R . .
H13B H 0.4739 0.2686 -0.0475 0.034 Uiso 1 1 calc R . .
C14 C 0.4369(5) 0.1701(2) -0.02485(14) 0.0298(10) Uani 1 1 d . . .
H14A H 0.3917 0.1582 -0.0595 0.036 Uiso 1 1 calc R . .
H14B H 0.5570 0.1568 -0.0220 0.036 Uiso 1 1 calc R . .
C15 C 0.3458(5) 0.1284(2) 0.01217(14) 0.0268(9) Uani 1 1 d . . .
C16 C 0.2872(7) 0.0154(3) 0.0383(2) 0.0641(16) Uani 1 1 d . . .
H16A H 0.3201 -0.0318 0.0312 0.096 Uiso 1 1 calc R . .
H16B H 0.1660 0.0207 0.0305 0.096 Uiso 1 1 calc R . .
H16C H 0.3148 0.0257 0.0741 0.096 Uiso 1 1 calc R . .
C17 C 0.8373(5) 0.2144(2) 0.21956(15) 0.0290(9) Uani 1 1 d . . .
H17A H 0.8720 0.2445 0.1941 0.035 Uiso 1 1 calc R . .
C18 C 0.9371(5) 0.1603(2) 0.23366(17) 0.0366(11) Uani 1 1 d . . .
H18A H 1.0384 0.1522 0.2177 0.044 Uiso 1 1 calc R . .
C19 C 0.8892(6) 0.1175(2) 0.2714(2) 0.0536(14) Uani 1 1 d . . .
H19A H 0.9593 0.0805 0.2827 0.064 Uiso 1 1 calc R . .
C20 C 0.7386(6) 0.1288(2) 0.29247(18) 0.0443(12) Uani 1 1 d . . .
H20A H 0.7024 0.0992 0.3180 0.053 Uiso 1 1 calc R . .
C21 C 0.6415(5) 0.1835(2) 0.27613(14) 0.0261(9) Uani 1 1 d . . .
C22 C 0.4703(5) 0.1977(2) 0.29454(14) 0.0265(9) Uani 1 1 d . . .
H22A H 0.3844 0.1710 0.2742 0.032 Uiso 1 1 calc R . .
H22B H 0.4676 0.1833 0.3303 0.032 Uiso 1 1 calc R . .
C23 C 0.2474(5) 0.2845(2) 0.28349(15) 0.0277(9) Uani 1 1 d . . .
H23A H 0.2032 0.2934 0.3169 0.033 Uiso 1 1 calc R . .
H23B H 0.1904 0.2434 0.2688 0.033 Uiso 1 1 calc R . .
C24 C 0.2105(5) 0.34446(19) 0.24956(14) 0.0245(9) Uani 1 1 d . . .
C25 C 0.0552(5) 0.3764(2) 0.24665(16) 0.0326(10) Uani 1 1 d . . .
H25A H -0.0301 0.3621 0.2676 0.039 Uiso 1 1 calc R . .
C26 C 0.0265(5) 0.4295(2) 0.21261(16) 0.0349(10) Uani 1 1 d . . .
H26A H -0.0805 0.4509 0.2088 0.042 Uiso 1 1 calc R . .
C27 C 0.1553(5) 0.4511(2) 0.18423(15) 0.0322(10) Uani 1 1 d . . .
H27A H 0.1391 0.4887 0.1617 0.039 Uiso 1 1 calc R . .
C28 C 0.3078(5) 0.4175(2) 0.18874(14) 0.0266(9) Uani 1 1 d . . .
H28A H 0.3963 0.4324 0.1691 0.032 Uiso 1 1 calc R . .
C29 C 0.5080(5) 0.3060(2) 0.33625(13) 0.0295(9) Uani 1 1 d . . .
H29A H 0.6296 0.2953 0.3390 0.035 Uiso 1 1 calc R . .
H29B H 0.4586 0.2858 0.3661 0.035 Uiso 1 1 calc R . .
C30 C 0.4880(5) 0.3826(2) 0.33879(14) 0.0325(10) Uani 1 1 d . . .
H30A H 0.3689 0.3944 0.3301 0.039 Uiso 1 1 calc R . .
H30B H 0.5166 0.3979 0.3740 0.039 Uiso 1 1 calc R . .
C31 C 0.5964(5) 0.4204(2) 0.30390(14) 0.0272(9) Uani 1 1 d . . .
C32 C 0.7042(8) 0.5282(3) 0.2820(2) 0.083(2) Uani 1 1 d . . .
H32A H 0.6933 0.5768 0.2903 0.125 Uiso 1 1 calc R . .
H32B H 0.6724 0.5211 0.2460 0.125 Uiso 1 1 calc R . .
H32C H 0.8210 0.5137 0.2894 0.125 Uiso 1 1 calc R . .
Cl3 Cl 0.66389(13) 0.54898(5) 0.11333(4) 0.0355(3) Uani 1 1 d D . .
O3A O 0.8091(7) 0.5402(3) 0.1447(2) 0.173(3) Uani 1 1 d D . .
O3B O 0.5269(7) 0.5386(2) 0.1407(2) 0.156(3) Uani 1 1 d D . .
O3C O 0.6683(6) 0.49949(18) 0.07516(14) 0.0961(15) Uani 1 1 d D . .
O3D O 0.6636(4) 0.61619(15) 0.09323(12) 0.0540(9) Uani 1 1 d D . .
Cl4 Cl 0.01816(16) 0.87478(8) 0.09826(5) 0.0628(4) Uani 1 1 d D . .
O4A O -0.0831(10) 0.8192(4) 0.1017(3) 0.096(3) Uani 0.50 1 d PD A 1
O4B O 0.1750(7) 0.8585(5) 0.0835(4) 0.100(4) Uani 0.50 1 d PD A 1
O4C O 0.0232(18) 0.9189(5) 0.1389(3) 0.151(6) Uani 0.50 1 d PD A 1
O4D O -0.0591(8) 0.9163(3) 0.0553(2) 0.062(2) Uani 0.50 1 d PD A 1
O4E O -0.1330(11) 0.8940(6) 0.1132(5) 0.148(5) Uani 0.50 1 d PD A 2
O4F O 0.1464(16) 0.9181(7) 0.1121(5) 0.260(15) Uani 0.50 1 d PD A 2
O4G O 0.0589(10) 0.8127(3) 0.1330(3) 0.083(3) Uani 0.50 1 d PD A 2
O4H O 0.021(2) 0.8477(7) 0.0514(3) 0.248(10) Uani 0.50 1 d PD A 2
O1S O 0.2289(6) 0.6997(3) 0.08631(17) 0.1163(19) Uani 1 1 d . . .
H1S H 0.1797 0.7324 0.0996 0.174 Uiso 1 1 d R . .
C1S C 0.1239(11) 0.6452(4) 0.0738(3) 0.135(4) Uani 1 1 d . . .
H1S1 H 0.0663 0.6314 0.1037 0.202 Uiso 1 1 d R . .
H1S2 H 0.1919 0.6070 0.0626 0.202 Uiso 1 1 d R . .
H1S3 H 0.0405 0.6580 0.0466 0.202 Uiso 1 1 d R . .

loop_
_atom_site_aniso_label
_atom_site_aniso_U_11
_atom_site_aniso_U_22
_atom_site_aniso_U_33
_atom_site_aniso_U_23
_atom_site_aniso_U_13
_atom_site_aniso_U_12
Cu1 0.0202(2) 0.0272(3) 0.0163(2) 0.0021(2) 0.00604(18) 0.0011(2)
Cu2 0.0203(2) 0.0257(3) 0.0156(2) 0.0022(2) 0.00577(18) 0.0014(2)
Cl1 0.0304(5) 0.0293(6) 0.0202(5) 0.0026(4) 0.0110(4) -0.0016(4)
Cl2 0.0274(5) 0.0315(6) 0.0186(5) 0.0032(4) 0.0081(4) -0.0026(4)
O1 0.0235(14) 0.0373(17) 0.0282(15) -0.0072(13) 0.0078(12) -0.0064(12)
O2 0.051(2) 0.0354(19) 0.056(2) -0.0011(15) 0.0321(16) 0.0003(15)
O3 0.0243(14) 0.0308(16) 0.0235(14) -0.0047(12) 0.0077(12) -0.0011(12)
O4 0.086(3) 0.0283(19) 0.049(2) -0.0029(15) 0.0401(18) -0.0018(17)
N1 0.0204(16) 0.0281(19) 0.0202(17) -0.0034(14) 0.0049(13) -0.0029(14)
N2 0.0207(16) 0.0307(19) 0.0149(16) -0.0001(13) 0.0061(13) -0.0028(14)
N3 0.0214(16) 0.0262(19) 0.0168(16) 0.0002(13) 0.0027(13) -0.0014(14)
N4 0.0208(17) 0.0264(19) 0.0199(16) 0.0006(14) 0.0048(13) -0.0003(14)
N5 0.0224(16) 0.0211(18) 0.0194(16) -0.0002(13) 0.0063(13) -0.0013(13)
N6 0.0222(17) 0.0239(18) 0.0194(16) -0.0031(14) 0.0017(13) -0.0010(14)
C1 0.029(2) 0.034(3) 0.032(2) -0.001(2) 0.0065(18) 0.0030(19)
C2 0.048(3) 0.038(3) 0.049(3) 0.006(2) 0.005(2) 0.016(2)
C3 0.043(3) 0.058(4) 0.067(4) 0.005(3) 0.014(3) 0.028(3)
C4 0.028(2) 0.058(3) 0.049(3) 0.000(3) 0.017(2) 0.010(2)
C5 0.022(2) 0.036(3) 0.025(2) -0.0056(18) 0.0020(17) -0.0016(18)
C6 0.0185(19) 0.042(3) 0.024(2) -0.0020(19) 0.0087(16) -0.0036(18)
C7 0.028(2) 0.030(2) 0.020(2) 0.0029(17) 0.0052(16) -0.0057(18)
C8 0.024(2) 0.029(2) 0.019(2) -0.0013(17) 0.0005(16) -0.0043(17)
C9 0.038(2) 0.032(3) 0.025(2) 0.0049(18) 0.0023(18) 0.001(2)
C10 0.039(3) 0.031(2) 0.030(2) -0.0016(19) 0.0009(19) 0.010(2)
C11 0.023(2) 0.034(2) 0.026(2) -0.0031(19) 0.0008(17) 0.0024(18)
C12 0.027(2) 0.030(2) 0.022(2) -0.0018(17) 0.0057(16) -0.0049(18)
C13 0.031(2) 0.039(3) 0.0155(19) -0.0008(18) 0.0028(16) -0.0031(19)
C14 0.030(2) 0.039(3) 0.021(2) -0.0057(18) 0.0055(17) -0.0020(19)
C15 0.022(2) 0.033(3) 0.025(2) -0.0065(18) -0.0014(17) -0.0038(18)
C16 0.079(4) 0.035(3) 0.084(4) 0.006(3) 0.043(3) 0.003(3)
C17 0.022(2) 0.032(2) 0.034(2) 0.0031(19) 0.0068(17) -0.0014(18)
C18 0.024(2) 0.030(3) 0.056(3) 0.002(2) 0.011(2) 0.0024(19)
C19 0.037(3) 0.039(3) 0.087(4) 0.024(3) 0.016(3) 0.012(2)
C20 0.042(3) 0.037(3) 0.056(3) 0.020(2) 0.017(2) 0.007(2)
C21 0.027(2) 0.025(2) 0.027(2) 0.0036(17) 0.0074(17) -0.0018(17)
C22 0.029(2) 0.028(2) 0.023(2) 0.0054(17) 0.0095(16) -0.0034(18)
C23 0.025(2) 0.031(2) 0.029(2) -0.0014(18) 0.0138(17) -0.0013(18)
C24 0.024(2) 0.022(2) 0.027(2) -0.0079(17) 0.0049(16) -0.0036(17)
C25 0.023(2) 0.034(3) 0.042(3) -0.008(2) 0.0068(18) -0.0007(18)
C26 0.029(2) 0.032(3) 0.043(3) -0.006(2) 0.000(2) 0.0052(19)
C27 0.041(3) 0.026(2) 0.027(2) -0.0052(18) -0.0068(19) 0.004(2)
C28 0.031(2) 0.027(2) 0.022(2) -0.0024(18) 0.0004(17) 0.0008(18)
C29 0.043(2) 0.032(2) 0.0143(19) -0.0006(17) 0.0037(17) -0.007(2)
C30 0.041(3) 0.038(3) 0.019(2) -0.0049(18) 0.0073(18) -0.006(2)
C31 0.033(2) 0.025(2) 0.023(2) -0.0018(17) -0.0005(18) -0.0037(18)
C32 0.126(5) 0.030(3) 0.103(5) -0.012(3) 0.074(4) -0.018(3)
Cl3 0.0460(6) 0.0321(6) 0.0294(6) 0.0068(5) 0.0106(5) 0.0074(5)
O3A 0.173(6) 0.107(4) 0.220(7) 0.072(4) -0.132(5) -0.020(4)
O3B 0.197(6) 0.058(3) 0.235(7) 0.013(3) 0.187(5) 0.006(3)
O3C 0.188(5) 0.047(3) 0.057(3) -0.007(2) 0.042(3) -0.001(3)
O3D 0.079(2) 0.0338(19) 0.050(2) 0.0139(16) 0.0097(18) 0.0078(17)
Cl4 0.0443(8) 0.1026(12) 0.0414(8) 0.0014(8) 0.0018(6) -0.0155(8)
O4A 0.074(6) 0.090(7) 0.122(8) 0.054(6) -0.011(6) -0.039(6)
O4B 0.012(4) 0.101(8) 0.189(12) 0.065(8) 0.017(5) -0.003(4)
O4C 0.240(18) 0.143(12) 0.062(7) -0.054(8) -0.053(9) 0.007(11)
O4D 0.055(4) 0.076(5) 0.050(4) 0.016(4) -0.034(4) -0.003(4)
O4E 0.094(8) 0.185(14) 0.173(13) 0.071(11) 0.072(8) 0.037(9)
O4F 0.187(16) 0.34(3) 0.23(2) 0.22(2) -0.161(14) -0.225(18)
O4G 0.076(6) 0.092(7) 0.082(6) -0.013(5) 0.027(5) -0.002(5)
O4H 0.34(2) 0.37(3) 0.034(6) -0.011(10) 0.039(10) 0.17(2)
O1S 0.113(4) 0.169(5) 0.067(3) 0.002(3) 0.006(3) -0.065(4)
C1S 0.166(8) 0.153(8) 0.082(5) 0.012(5) -0.018(5) -0.115(7)

loop_
_atom_type_symbol
_atom_type_description
_atom_type_scat_dispersion_real
_atom_type_scat_dispersion_imag
_atom_type_scat_source
C C 0.0033 0.0016 'International Tables Vol C Tables 4.2.6.8 and 6.1.1.4'
H H 0.0000 0.0000 'International Tables Vol C Tables 4.2.6.8 and 6.1.1.4'
N N 0.0061 0.0033 'International Tables Vol C Tables 4.2.6.8 and 6.1.1.4'
O O 0.0106 0.0060 'International Tables Vol C Tables 4.2.6.8 and 6.1.1.4'
Cl Cl 0.1484 0.1585 'International Tables Vol C Tables 4.2.6.8 and 6.1.1.4'
Cu Cu 0.3201 1.2651 'International Tables Vol C Tables 4.2.6.8 and 6.1.1.4'

loop_
_geom_angle_atom_site_label_1
_geom_angle_atom_site_label_2
_geom_angle_atom_site_label_3
_geom_angle
N3 Cu1 N1 164.99(12)
N3 Cu1 N2 82.05(12)
N1 Cu1 N2 83.16(12)
N3 Cu1 Cl1 97.29(9)
N1 Cu1 Cl1 97.38(9)
N2 Cu1 Cl1 177.69(9)
N6 Cu2 N4 164.17(12)
N6 Cu2 N5 82.61(12)
N4 Cu2 N5 83.05(12)
N6 Cu2 Cl2 97.84(9)
N4 Cu2 Cl2 96.24(9)
N5 Cu2 Cl2 177.85(9)
N6 Cu2 O3 86.44(10)
N4 Cu2 O3 100.05(11)
N5 Cu2 O3 89.27(10)
Cl2 Cu2 O3 92.86(6)
C15 O2 C16 116.4(3)
C31 O3 Cu2 113.9(2)
C31 O4 C32 114.3(3)
C1 N1 C5 118.9(3)
C1 N1 Cu1 127.0(2)
C5 N1 Cu1 114.0(3)
C6 N2 C7 113.0(3)
C6 N2 C13 111.3(3)
C7 N2 C13 107.5(3)
C6 N2 Cu1 107.2(2)
C7 N2 Cu1 104.9(2)
C13 N2 Cu1 112.9(2)
C8 N3 C12 118.6(3)
C8 N3 Cu1 113.7(2)
C12 N3 Cu1 127.7(3)
C21 N4 C17 118.5(3)
C21 N4 Cu2 114.3(2)
C17 N4 Cu2 127.3(3)
C23 N5 C22 111.9(3)
C23 N5 C29 111.6(3)
C22 N5 C29 107.4(3)
C23 N5 Cu2 107.1(2)
C22 N5 Cu2 105.5(2)
C29 N5 Cu2 113.2(2)
C28 N6 C24 119.6(3)
C28 N6 Cu2 126.3(2)
C24 N6 Cu2 113.9(2)
N1 C1 C2 122.5(4)
N1 C1 H1A 118.7
C2 C1 H1A 118.7
C1 C2 C3 118.6(4)
C1 C2 H2A 120.7
C3 C2 H2A 120.7
C4 C3 C2 119.5(4)
C4 C3 H3A 120.2
C2 C3 H3A 120.2
C3 C4 C5 119.4(4)
C3 C4 H4A 120.3
C5 C4 H4A 120.3
N1 C5 C4 120.9(4)
N1 C5 C6 115.9(3)
C4 C5 C6 123.2(4)
N2 C6 C5 111.1(3)
N2 C6 H6A 109.4
C5 C6 H6A 109.4
N2 C6 H6B 109.4
C5 C6 H6B 109.4
H6A C6 H6B 108.0
N2 C7 C8 108.8(3)
N2 C7 H7A 109.9
C8 C7 H7A 109.9
N2 C7 H7B 109.9
C8 C7 H7B 109.9
H7A C7 H7B 108.3
N3 C8 C9 122.1(3)
N3 C8 C7 115.3(3)
C9 C8 C7 122.6(3)
C10 C9 C8 118.5(4)
C10 C9 H9A 120.8
C8 C9 H9A 120.8
C9 C10 C11 119.6(4)
C9 C10 H10A 120.2
C11 C10 H10A 120.2
C12 C11 C10 119.3(4)
C12 C11 H11A 120.4
C10 C11 H11A 120.4
N3 C12 C11 121.9(4)
N3 C12 H12A 119.1
C11 C12 H12A 119.1
C14 C13 N2 115.7(3)
C14 C13 H13A 108.4
N2 C13 H13A 108.4
C14 C13 H13B 108.4
N2 C13 H13B 108.4
H13A C13 H13B 107.4
C15 C14 C13 115.2(3)
C15 C14 H14A 108.5
C13 C14 H14A 108.5
C15 C14 H14B 108.5
C13 C14 H14B 108.5
H14A C14 H14B 107.5
O1 C15 O2 124.1(4)
O1 C15 C14 125.1(4)
O2 C15 C14 110.7(3)
O2 C16 H16A 109.5
O2 C16 H16B 109.5
H16A C16 H16B 109.5
O2 C16 H16C 109.5
H16A C16 H16C 109.5
H16B C16 H16C 109.5
N4 C17 C18 122.2(4)
N4 C17 H17A 118.9
C18 C17 H17A 118.9
C17 C18 C19 119.0(4)
C17 C18 H18A 120.5
C19 C18 H18A 120.5
C18 C19 C20 119.3(4)
C18 C19 H19A 120.3
C20 C19 H19A 120.3
C21 C20 C19 119.1(4)
C21 C20 H20A 120.5
C19 C20 H20A 120.5
N4 C21 C20 121.8(4)
N4 C21 C22 115.1(3)
C20 C21 C22 123.0(3)
N5 C22 C21 110.1(3)
N5 C22 H22A 109.6
C21 C22 H22A 109.6
N5 C22 H22B 109.6
C21 C22 H22B 109.6
H22A C22 H22B 108.2
N5 C23 C24 110.8(3)
N5 C23 H23A 109.5
C24 C23 H23A 109.5
N5 C23 H23B 109.5
C24 C23 H23B 109.5
H23A C23 H23B 108.1
N6 C24 C25 121.5(4)
N6 C24 C23 116.6(3)
C25 C24 C23 121.8(3)
C26 C25 C24 118.9(4)
C26 C25 H25A 120.6
C24 C25 H25A 120.6
C27 C26 C25 119.2(4)
C27 C26 H26A 120.4
C25 C26 H26A 120.4
C26 C27 C28 119.5(4)
C26 C27 H27A 120.2
C28 C27 H27A 120.2
N6 C28 C27 121.3(4)
N6 C28 H28A 119.4
C27 C28 H28A 119.4
N5 C29 C30 116.3(3)
N5 C29 H29A 108.2
C30 C29 H29A 108.2
N5 C29 H29B 108.2
C30 C29 H29B 108.2
H29A C29 H29B 107.4
C31 C30 C29 113.2(3)
C31 C30 H30A 108.9
C29 C30 H30A 108.9
C31 C30 H30B 108.9
C29 C30 H30B 108.9
H30A C30 H30B 107.7
O3 C31 O4 123.4(4)
O3 C31 C30 125.8(4)
O4 C31 C30 110.8(3)
O4 C32 H32A 109.5
O4 C32 H32B 109.5
H32A C32 H32B 109.5
O4 C32 H32C 109.5
H32A C32 H32C 109.5
H32B C32 H32C 109.5
O3B Cl3 O3A 109.2(4)
O3B Cl3 O3C 109.9(3)
O3A Cl3 O3C 106.6(3)
O3B Cl3 O3D 110.8(2)
O3A Cl3 O3D 108.6(3)
O3C Cl3 O3D 111.6(2)
O4E Cl4 O4H 116.6(7)
O4E Cl4 O4F 114.8(7)
O4H Cl4 O4F 115.7(7)
O4E Cl4 O4A 69.9(6)
O4H Cl4 O4A 78.1(8)
O4F Cl4 O4A 156.8(6)
O4E Cl4 O4B 177.1(6)
O4H Cl4 O4B 65.0(7)
O4F Cl4 O4B 62.4(8)
O4A Cl4 O4B 113.0(5)
O4E Cl4 O4C 64.8(7)
O4H Cl4 O4C 164.1(8)
O4F Cl4 O4C 54.4(8)
O4A Cl4 O4C 115.7(6)
O4B Cl4 O4C 112.9(6)
O4E Cl4 O4D 75.0(5)
O4H Cl4 O4D 62.9(6)
O4F Cl4 O4D 97.4(5)
O4A Cl4 O4D 105.6(4)
O4B Cl4 O4D 104.2(4)
O4C Cl4 O4D 104.0(5)
O4E Cl4 O4G 101.5(4)
O4H Cl4 O4G 103.0(6)
O4F Cl4 O4G 101.9(5)
O4A Cl4 O4G 55.6(4)
O4B Cl4 O4G 80.2(5)
O4C Cl4 O4G 91.9(5)
O4D Cl4 O4G 159.9(4)
C1S O1S H1S 113.2
O1S C1S H1S1 109.2
O1S C1S H1S2 108.7
H1S1 C1S H1S2 109.5
O1S C1S H1S3 110.5
H1S1 C1S H1S3 109.5
H1S2 C1S H1S3 109.5

loop_
_geom_bond_atom_site_label_1
_geom_bond_atom_site_label_2
_geom_bond_distance
Cu1 N3 1.986(3)
Cu1 N1 1.987(3)
Cu1 N2 2.039(3)
Cu1 Cl1 2.2624(9)
Cu2 N6 1.981(3)
Cu2 N4 1.981(3)
Cu2 N5 2.048(3)
Cu2 Cl2 2.2522(9)
Cu2 O3 2.436(3)
O1 C15 1.213(4)
O2 C15 1.324(5)
O2 C16 1.464(5)
O3 C31 1.200(4)
O4 C31 1.330(5)
O4 C32 1.481(6)
N1 C1 1.348(5)
N1 C5 1.356(5)
N2 C6 1.485(4)
N2 C7 1.493(5)
N2 C13 1.511(5)
N3 C8 1.342(5)
N3 C12 1.352(4)
N4 C21 1.342(5)
N4 C17 1.353(4)
N5 C23 1.484(5)
N5 C22 1.486(5)
N5 C29 1.490(5)
N6 C28 1.344(5)
N6 C24 1.347(4)
C1 C2 1.372(6)
C1 H1A 0.9500
C2 C3 1.382(6)
C2 H2A 0.9500
C3 C4 1.381(7)
C3 H3A 0.9500
C4 C5 1.384(6)
C4 H4A 0.9500
C5 C6 1.490(6)
C6 H6A 0.9900
C6 H6B 0.9900
C7 C8 1.507(5)
C7 H7A 0.9900
C7 H7B 0.9900
C8 C9 1.388(5)
C9 C10 1.377(5)
C9 H9A 0.9500
C10 C11 1.377(5)
C10 H10A 0.9500
C11 C12 1.371(5)
C11 H11A 0.9500
C12 H12A 0.9500
C13 C14 1.505(5)
C13 H13A 0.9900
C13 H13B 0.9900
C14 C15 1.500(5)
C14 H14A 0.9900
C14 H14B 0.9900
C16 H16A 0.9800
C16 H16B 0.9800
C16 H16C 0.9800
C17 C18 1.360(5)
C17 H17A 0.9500
C18 C19 1.376(6)
C18 H18A 0.9500
C19 C20 1.377(6)
C19 H19A 0.9500
C20 C21 1.373(6)
C20 H20A 0.9500
C21 C22 1.507(5)
C22 H22A 0.9900
C22 H22B 0.9900
C23 C24 1.493(5)
C23 H23A 0.9900
C23 H23B 0.9900
C24 C25 1.384(5)
C25 C26 1.384(6)
C25 H25A 0.9500
C26 C27 1.379(6)
C26 H26A 0.9500
C27 C28 1.380(5)
C27 H27A 0.9500
C28 H28A 0.9500
C29 C30 1.507(5)
C29 H29A 0.9900
C29 H29B 0.9900
C30 C31 1.502(5)
C30 H30A 0.9900
C30 H30B 0.9900
C32 H32A 0.9800
C32 H32B 0.9800
C32 H32C 0.9800
Cl3 O3B 1.368(4)
Cl3 O3A 1.389(4)
Cl3 O3C 1.401(3)
Cl3 O3D 1.417(3)
Cl4 O4E 1.347(6)
Cl4 O4H 1.350(7)
Cl4 O4F 1.359(7)
Cl4 O4A 1.360(6)
Cl4 O4B 1.373(6)
Cl4 O4C 1.377(6)
Cl4 O4D 1.495(5)
Cl4 O4G 1.545(6)
O1S C1S 1.382(7)
O1S H1S 0.8398
C1S H1S1 0.9800
C1S H1S2 0.9800
C1S H1S3 0.9800

loop_
_geom_torsion_atom_site_label_1
_geom_torsion_atom_site_label_2
_geom_torsion_atom_site_label_3
_geom_torsion_atom_site_label_4
_geom_torsion
N6 Cu2 O3 C31 44.7(3)
N4 Cu2 O3 C31 -120.8(3)
N5 Cu2 O3 C31 -37.9(3)
Cl2 Cu2 O3 C31 142.4(3)
N3 Cu1 N1 C1 -174.4(4)
N2 Cu1 N1 C1 -164.5(3)
Cl1 Cu1 N1 C1 17.8(3)
N3 Cu1 N1 C5 3.0(6)
N2 Cu1 N1 C5 12.9(3)
Cl1 Cu1 N1 C5 -164.8(2)
N3 Cu1 N2 C6 153.2(2)
N1 Cu1 N2 C6 -24.3(2)
N3 Cu1 N2 C7 32.8(2)
N1 Cu1 N2 C7 -144.6(2)
N3 Cu1 N2 C13 -84.0(2)
N1 Cu1 N2 C13 98.6(3)
N1 Cu1 N3 C8 -9.8(6)
N2 Cu1 N3 C8 -19.7(2)
Cl1 Cu1 N3 C8 158.1(2)
N1 Cu1 N3 C12 172.0(4)
N2 Cu1 N3 C12 162.1(3)
Cl1 Cu1 N3 C12 -20.2(3)
N6 Cu2 N4 C21 -11.6(6)
N5 Cu2 N4 C21 13.6(3)
Cl2 Cu2 N4 C21 -164.4(3)
O3 Cu2 N4 C21 101.6(3)
N6 Cu2 N4 C17 168.4(4)
N5 Cu2 N4 C17 -166.5(3)
Cl2 Cu2 N4 C17 15.6(3)
O3 Cu2 N4 C17 -78.5(3)
N6 Cu2 N5 C23 26.3(2)
N4 Cu2 N5 C23 -147.0(2)
O3 Cu2 N5 C23 112.8(2)
N6 Cu2 N5 C22 145.7(2)
N4 Cu2 N5 C22 -27.6(2)
O3 Cu2 N5 C22 -127.8(2)
N6 Cu2 N5 C29 -97.1(3)
N4 Cu2 N5 C29 89.6(3)
O3 Cu2 N5 C29 -10.6(2)
N4 Cu2 N6 C28 -167.0(4)
N5 Cu2 N6 C28 167.8(3)
Cl2 Cu2 N6 C28 -14.4(3)
O3 Cu2 N6 C28 78.0(3)
N4 Cu2 N6 C24 7.1(6)
N5 Cu2 N6 C24 -18.1(2)
Cl2 Cu2 N6 C24 159.8(2)
O3 Cu2 N6 C24 -107.8(2)
C5 N1 C1 C2 1.2(6)
Cu1 N1 C1 C2 178.5(3)
N1 C1 C2 C3 0.9(7)
C1 C2 C3 C4 -1.6(8)
C2 C3 C4 C5 0.3(8)
C1 N1 C5 C4 -2.5(6)
Cu1 N1 C5 C4 179.9(3)
C1 N1 C5 C6 179.9(3)
Cu1 N1 C5 C6 2.3(4)
C3 C4 C5 N1 1.7(7)
C3 C4 C5 C6 179.2(4)
C7 N2 C6 C5 146.5(3)
C13 N2 C6 C5 -92.5(4)
Cu1 N2 C6 C5 31.4(3)
N1 C5 C6 N2 -23.2(5)
C4 C5 C6 N2 159.2(4)
C6 N2 C7 C8 -156.6(3)
C13 N2 C7 C8 80.2(3)
Cu1 N2 C7 C8 -40.2(3)
C12 N3 C8 C9 1.7(5)
Cu1 N3 C8 C9 -176.7(3)
C12 N3 C8 C7 179.1(3)
Cu1 N3 C8 C7 0.7(4)
N2 C7 C8 N3 27.5(4)
N2 C7 C8 C9 -155.1(3)
N3 C8 C9 C10 -0.4(6)
C7 C8 C9 C10 -177.6(3)
C8 C9 C10 C11 -1.2(6)
C9 C10 C11 C12 1.6(6)
C8 N3 C12 C11 -1.3(5)
Cu1 N3 C12 C11 176.8(3)
C10 C11 C12 N3 -0.3(6)
C6 N2 C13 C14 56.5(4)
C7 N2 C13 C14 -179.3(3)
Cu1 N2 C13 C14 -64.0(4)
N2 C13 C14 C15 66.8(4)
C16 O2 C15 O1 3.8(6)
C16 O2 C15 C14 -175.7(4)
C13 C14 C15 O1 7.2(6)
C13 C14 C15 O2 -173.4(3)
C21 N4 C17 C18 -0.7(6)
Cu2 N4 C17 C18 179.4(3)
N4 C17 C18 C19 -1.5(7)
C17 C18 C19 C20 2.5(7)
C18 C19 C20 C21 -1.4(8)
C17 N4 C21 C20 1.8(6)
Cu2 N4 C21 C20 -178.2(3)
C17 N4 C21 C22 -175.3(3)
Cu2 N4 C21 C22 4.6(4)
C19 C20 C21 N4 -0.8(7)
C19 C20 C21 C22 176.1(4)
C23 N5 C22 C21 152.7(3)
C29 N5 C22 C21 -84.5(4)
Cu2 N5 C22 C21 36.5(3)
N4 C21 C22 N5 -28.7(5)
C20 C21 C22 N5 154.2(4)
C22 N5 C23 C24 -145.3(3)
C29 N5 C23 C24 94.3(4)
Cu2 N5 C23 C24 -30.1(3)
C28 N6 C24 C25 2.2(5)
Cu2 N6 C24 C25 -172.4(3)
C28 N6 C24 C23 179.6(3)
Cu2 N6 C24 C23 5.0(4)
N5 C23 C24 N6 17.7(5)
N5 C23 C24 C25 -164.9(3)
N6 C24 C25 C26 0.4(6)
C23 C24 C25 C26 -176.9(4)
C24 C25 C26 C27 -2.8(6)
C25 C26 C27 C28 2.6(6)
C24 N6 C28 C27 -2.4(5)
Cu2 N6 C28 C27 171.4(3)
C26 C27 C28 N6 0.0(6)
C23 N5 C29 C30 -58.8(4)
C22 N5 C29 C30 178.1(3)
Cu2 N5 C29 C30 62.1(4)
N5 C29 C30 C31 -73.3(4)
Cu2 O3 C31 O4 -139.1(3)
Cu2 O3 C31 C30 41.4(5)
C32 O4 C31 O3 -3.1(6)
C32 O4 C31 C30 176.5(4)
C29 C30 C31 O3 8.6(6)
C29 C30 C31 O4 -171.0(3)
